data_2209680
loop_
_publ_author_name
'Gall, P.'
'Gougeon, P.'

_publ_section_title
;
Redetermination of Mn~1.44~Mo~8~O~11~: evidence of  pairwise distortion of
octahedral molybdenum chains
;
_journal_coeditor_code WM2018
_journal_issue 7
_journal_name_full 'Acta Crystallographica, Section E'
_journal_page_first m155
_journal_page_last m157
_journal_paper_doi 10.1107/S1600536806023038
_journal_volume 62
_journal_year 2006
_chemical_formula_iupac 'Mn1.44 Mo8 O11'
_chemical_formula_structural 'Mn1.44 (Mo8 O11)'
_chemical_formula_sum 'Mn1.44 Mo8 O11'
_chemical_formula_weight 1022.63
_chemical_name_systematic
;
manganese octamolybdenum undecaoxide
;
_space_group_IT_number 14
_symmetry_cell_setting monoclinic
_symmetry_space_group_name_Hall '-P 2yn'
_symmetry_space_group_name_H-M 'P 1 21/n 1'
_atom_sites_solution_primary direct
_atom_sites_solution_secondary difmap
_audit_creation_method SHELXL-97
_cell_angle_alpha 90.00
_cell_angle_beta 94.900(6)
_cell_angle_gamma 90.00
_cell_formula_units_Z 4
_cell_length_a 5.6971(3)
_cell_length_b 16.9333(12)
_cell_length_c 9.8658(8)
_cell_measurement_reflns_used 30785
_cell_measurement_temperature 293(2)
_cell_measurement_theta_max 41.98
_cell_measurement_theta_min 3.79
_cell_volume 948.28(11)
_computing_cell_refinement COLLECT
_computing_data_collection 'COLLECT (Nonius, 1998)'
_computing_data_reduction 'EvalCCD (Duisenberg et al., 2003)'
_computing_molecular_graphics 'DIAMOND (Brandenburg, 2001)'
_computing_publication_material SHELXL97
_computing_structure_refinement 'SHELXL97 (Sheldrick, 1997)'
_computing_structure_solution 'SIR97 (Altomare et al., 1999'
_diffrn_ambient_temperature 293(2)
_diffrn_detector_area_resol_mean 9
_diffrn_measured_fraction_theta_full 0.998
_diffrn_measured_fraction_theta_max 0.998
_diffrn_measurement_device '95mm CCD camera on \k-goniostat'
_diffrn_measurement_device_type 'Nonius KappaCCD'
_diffrn_measurement_method '\f and \w'
_diffrn_radiation_monochromator 'horizontally mounted graphite crystal'
_diffrn_radiation_source 'fine-focus sealed tube'
_diffrn_radiation_type MoK\a
_diffrn_radiation_wavelength 0.71069
_diffrn_reflns_av_R_equivalents 0.0439
_diffrn_reflns_av_sigmaI/netI 0.0439
_diffrn_reflns_limit_h_max 10
_diffrn_reflns_limit_h_min -6
_diffrn_reflns_limit_k_max 31
_diffrn_reflns_limit_k_min -29
_diffrn_reflns_limit_l_max 17
_diffrn_reflns_limit_l_min -18
_diffrn_reflns_number 30855
_diffrn_reflns_theta_full 41.98
_diffrn_reflns_theta_max 41.98
_diffrn_reflns_theta_min 3.79
_diffrn_standards_number 0
_exptl_absorpt_coefficient_mu 12.109
_exptl_absorpt_correction_T_max 0.7484
_exptl_absorpt_correction_T_min 0.1811
_exptl_absorpt_correction_type multi-scan
_exptl_absorpt_process_details '(<i>SADABS</i>; Sheldrick, 2004)'
_exptl_crystal_colour black
_exptl_crystal_density_diffrn 7.163
_exptl_crystal_density_method 'not measured'
_exptl_crystal_description needle
_exptl_crystal_F_000 1840
_exptl_crystal_size_max 0.335
_exptl_crystal_size_mid 0.032
_exptl_crystal_size_min 0.024
_refine_diff_density_max 2.526
_refine_diff_density_min -3.024
_refine_ls_extinction_coef 0.00024(7)
_refine_ls_extinction_expression Fc^*^=kFc[1+0.001xFc^2^\l^3^/sin(2\q)]^-1/4^
_refine_ls_extinction_method SHELXL97
_refine_ls_goodness_of_fit_ref 1.057
_refine_ls_matrix_type full
_refine_ls_number_parameters 206
_refine_ls_number_reflns 6614
_refine_ls_number_restraints 0
_refine_ls_restrained_S_all 1.057
_refine_ls_R_factor_all 0.0625
_refine_ls_R_factor_gt 0.0331
_refine_ls_shift/su_max 0.001
_refine_ls_shift/su_mean 0.000
_refine_ls_structure_factor_coef Fsqd
_refine_ls_weighting_details 'w=1/[\s^2^(Fo^2^)+(0.0332P)^2^+2.0205P] where P=(Fo^2^+2Fc^2^)/3'
_refine_ls_weighting_scheme calc
_refine_ls_wR_factor_gt 0.0658
_refine_ls_wR_factor_ref 0.0759
_reflns_number_gt 4745
_reflns_number_total 6614
_reflns_threshold_expression I>2\s(I)
_cod_data_source_file wm2018.cif
_cod_original_sg_symbol_H-M 'P 21/n'
_cod_database_code 2209680

loop_
_symmetry_equiv_pos_as_xyz
'x, y, z'
'-x+1/2, y+1/2, -z+1/2'
'-x, -y, -z'
'x-1/2, -y-1/2, z-1/2'

loop_
_atom_site_type_symbol
_atom_site_label
_atom_site_fract_x
_atom_site_fract_y
_atom_site_fract_z
_atom_site_U_iso_or_equiv
_atom_site_adp_type
_atom_site_calc_flag
_atom_site_refinement_flags
_atom_site_occupancy
Mo Mo1 -0.67598(4) 0.341533(16) 0.34431(3) 0.00451(5) Uani d . 1
Mo Mo2 -0.20565(4) 0.060516(17) 0.63348(3) 0.00470(5) Uani d . 1
Mo Mo3 -0.92901(4) 0.198808(16) 0.61160(3) 0.00457(5) Uani d . 1
Mo Mo4 0.10509(4) 0.020830(16) 0.85858(3) 0.00450(5) Uani d . 1
Mo Mo5 -0.67303(4) 0.162353(16) 0.85133(3) 0.00426(5) Uani d . 1
Mo Mo6 0.29157(4) 0.056623(16) 0.62436(3) 0.00438(5) Uani d . 1
Mo Mo7 -0.47090(4) 0.198088(16) 0.60969(3) 0.00475(5) Uani d . 1
Mo Mo8 -0.43787(4) 0.018878(16) 0.85494(3) 0.00452(5) Uani d . 1
Mn Mn1 -0.04873(17) 0.13329(7) 0.31592(11) 0.0081(2) Uani d P 0.483(2)
Mn Mn2 0.11544(19) 0.15384(7) 0.28729(13) 0.0100(3) Uani d P 0.462(3)
Mn Mn3 -0.46630(18) 0.15422(7) 0.31454(12) 0.0108(3) Uani d P 0.495(3)
O O5 0.0924(4) 0.28567(15) 0.4643(3) 0.0074(4) Uani d . 1
O O1 -0.6865(4) 0.24412(15) 0.2162(2) 0.0064(4) Uani d . 1
O O6 -0.4239(4) 0.28627(16) 0.4639(3) 0.0094(4) Uani d . 1
O O4 -0.8212(4) 0.03984(15) 0.2434(2) 0.0067(4) Uani d . 1
O O2 -0.2155(4) 0.14909(14) 0.4948(2) 0.0066(4) Uani d . 1
O O8 -0.1820(3) 0.23518(14) 0.2304(2) 0.0065(4) Uani d . 1
O O10 -0.6406(3) 0.07240(14) -0.0066(2) 0.0064(4) Uani d . 1
O O3 -0.1498(3) 0.06520(14) -0.0210(2) 0.0060(4) Uani d . 1
O O9 -0.7239(3) 0.14261(14) 0.4781(2) 0.0060(4) Uani d . 1
O O11 -0.3100(4) 0.04632(15) 0.2586(3) 0.0077(4) Uani d . 1
O O12 0.5000 0.0000 0.5000 0.0093(6) Uani d S 1
O O7 0.0000 0.0000 0.5000 0.0080(6) Uani d S 1

loop_
_atom_site_aniso_label
_atom_site_aniso_U_11
_atom_site_aniso_U_22
_atom_site_aniso_U_33
_atom_site_aniso_U_12
_atom_site_aniso_U_13
_atom_site_aniso_U_23
Mo1 0.00524(8) 0.00399(11) 0.00432(11) 0.00005(7) 0.00050(7) -0.00005(8)
Mo2 0.00525(8) 0.00451(12) 0.00439(11) 0.00017(7) 0.00064(7) 0.00009(8)
Mo3 0.00470(8) 0.00468(12) 0.00433(11) 0.00019(7) 0.00034(6) 0.00034(8)
Mo4 0.00471(8) 0.00460(12) 0.00421(11) -0.00006(7) 0.00045(6) 0.00038(8)
Mo5 0.00467(8) 0.00391(11) 0.00418(11) -0.00002(6) 0.00034(7) -0.00005(8)
Mo6 0.00464(8) 0.00448(12) 0.00402(11) 0.00014(7) 0.00036(7) -0.00006(8)
Mo7 0.00456(8) 0.00462(12) 0.00512(11) 0.00009(7) 0.00068(7) 0.00043(8)
Mo8 0.00464(8) 0.00463(11) 0.00431(11) 0.00004(7) 0.00050(6) 0.00033(8)
Mn1 0.0119(4) 0.0065(5) 0.0059(5) 0.0023(3) 0.0004(3) -0.0004(3)
Mn2 0.0140(5) 0.0055(5) 0.0098(6) 0.0007(3) -0.0026(3) 0.0011(4)
Mn3 0.0136(4) 0.0095(6) 0.0094(5) 0.0046(3) 0.0012(3) 0.0009(4)
O5 0.0064(7) 0.0083(11) 0.0074(10) -0.0003(6) 0.0009(6) 0.0035(8)
O1 0.0072(8) 0.0069(11) 0.0053(10) -0.0009(6) 0.0007(6) -0.0008(8)
O6 0.0065(8) 0.0105(12) 0.0115(11) 0.0009(7) 0.0021(7) 0.0053(9)
O4 0.0073(8) 0.0070(11) 0.0058(10) 0.0002(6) 0.0011(6) 0.0004(8)
O2 0.0071(7) 0.0048(10) 0.0079(10) 0.0000(6) 0.0012(6) 0.0010(8)
O8 0.0067(7) 0.0066(11) 0.0062(10) 0.0003(6) 0.0013(6) 0.0012(8)
O10 0.0073(8) 0.0061(11) 0.0061(10) 0.0006(6) 0.0018(6) 0.0010(8)
O3 0.0067(7) 0.0065(10) 0.0050(10) -0.0002(6) 0.0014(6) 0.0017(8)
O9 0.0059(7) 0.0069(11) 0.0050(10) 0.0001(6) 0.0001(6) 0.0002(8)
O11 0.0077(8) 0.0097(11) 0.0059(10) -0.0004(7) 0.0016(6) -0.0001(8)
O12 0.0104(12) 0.0087(16) 0.0093(16) 0.0019(10) 0.0040(10) -0.0020(12)
O7 0.0059(11) 0.0107(16) 0.0072(15) 0.0006(9) -0.0007(9) -0.0033(12)

loop_
_atom_type_symbol
_atom_type_description
_atom_type_scat_dispersion_real
_atom_type_scat_dispersion_imag
_atom_type_scat_source
O O 0.0106 0.0060 'International Tables Vol C Tables 4.2.6.8 and 6.1.1.4'
Mn Mn 0.3368 0.7283 'International Tables Vol C Tables 4.2.6.8 and 6.1.1.4'
Mo Mo -1.6832 0.6857 'International Tables Vol C Tables 4.2.6.8 and 6.1.1.4'

loop_
_geom_angle_atom_site_label_1
_geom_angle_atom_site_label_2
_geom_angle_atom_site_label_3
_geom_angle_site_symmetry_1
_geom_angle_site_symmetry_3
_geom_angle
O6 Mo1 O3 . 4_566 88.26(10)
O6 Mo1 O5 . 1_455 84.85(9)
O3 Mo1 O5 4_566 1_455 89.78(9)
O6 Mo1 O1 . . 88.25(10)
O3 Mo1 O1 4_566 . 176.51(9)
O5 Mo1 O1 1_455 . 89.89(10)
O6 Mo1 Mo2 . 4_565 138.18(6)
O3 Mo1 Mo2 4_566 4_565 91.29(7)
O5 Mo1 Mo2 1_455 4_565 136.96(6)
O1 Mo1 Mo2 . 4_565 91.32(7)
O6 Mo1 Mo8 . 4_565 136.62(8)
O3 Mo1 Mo8 4_566 4_565 48.62(6)
O5 Mo1 Mo8 1_455 4_565 89.81(7)
O1 Mo1 Mo8 . 4_565 134.86(6)
Mo2 Mo1 Mo8 4_565 4_565 60.247(11)
O6 Mo1 Mo7 . 4_565 135.73(8)
O3 Mo1 Mo7 4_566 4_565 135.73(6)
O5 Mo1 Mo7 1_455 4_565 89.79(7)
O1 Mo1 Mo7 . 4_565 47.75(6)
Mo2 Mo1 Mo7 4_565 4_565 60.811(11)
Mo8 Mo1 Mo7 4_565 4_565 87.113(11)
O6 Mo1 Mo4 . 4_565 88.93(7)
O3 Mo1 Mo4 4_566 4_565 47.63(6)
O5 Mo1 Mo4 1_455 4_565 137.17(7)
O1 Mo1 Mo4 . 4_565 132.30(6)
Mo2 Mo1 Mo4 4_565 4_565 61.401(11)
Mo8 Mo1 Mo4 4_565 4_565 66.639(11)
Mo7 Mo1 Mo4 4_565 4_565 122.159(13)
O6 Mo1 Mo5 . 4_565 129.71(7)
O3 Mo1 Mo5 4_566 4_565 91.11(6)
O5 Mo1 Mo5 1_455 4_565 44.86(6)
O1 Mo1 Mo5 . 4_565 91.11(6)
Mo2 Mo1 Mo5 4_565 4_565 92.105(11)
Mo8 Mo1 Mo5 4_565 4_565 58.885(9)
Mo7 Mo1 Mo5 4_565 4_565 59.299(10)
Mo4 Mo1 Mo5 4_565 4_565 125.471(12)
O6 Mo1 Mo5 . 4_665 46.47(6)
O3 Mo1 Mo5 4_566 4_665 89.13(6)
O5 Mo1 Mo5 1_455 4_665 131.32(6)
O1 Mo1 Mo5 . 4_665 88.47(6)
Mo2 Mo1 Mo5 4_565 4_665 91.718(11)
Mo8 Mo1 Mo5 4_565 4_665 123.635(12)
Mo7 Mo1 Mo5 4_565 4_665 122.630(12)
Mo4 Mo1 Mo5 4_565 4_665 57.003(9)
Mo5 Mo1 Mo5 4_565 4_665 176.163(15)
O6 Mo1 Mo3 . 4_665 89.10(7)
O3 Mo1 Mo3 4_566 4_665 133.10(6)
O5 Mo1 Mo3 1_455 4_665 136.52(7)
O1 Mo1 Mo3 . 4_665 46.84(6)
Mo2 Mo1 Mo3 4_565 4_665 61.678(10)
Mo8 Mo1 Mo3 4_565 4_665 121.919(12)
Mo7 Mo1 Mo3 4_565 4_665 65.568(10)
Mo4 Mo1 Mo3 4_565 4_665 85.517(10)
Mo5 Mo1 Mo3 4_565 4_665 124.822(12)
Mo5 Mo1 Mo3 4_665 4_665 57.082(10)
O2 Mo2 O4 . 3_456 172.53(9)
O2 Mo2 O7 . . 85.56(6)
O4 Mo2 O7 3_456 . 87.17(6)
O2 Mo2 O12 . 1_455 88.06(7)
O4 Mo2 O12 3_456 1_455 89.08(6)
O7 Mo2 O12 . 1_455 80.864(10)
O2 Mo2 Mo1 . 4_666 93.60(7)
O4 Mo2 Mo1 3_456 4_666 93.22(7)
O7 Mo2 Mo1 . 4_666 142.538(12)
O12 Mo2 Mo1 1_455 4_666 136.589(12)
O2 Mo2 Mo8 . . 137.79(6)
O4 Mo2 Mo8 3_456 . 48.93(6)
O7 Mo2 Mo8 . . 134.953(14)
O12 Mo2 Mo8 1_455 . 87.912(11)
Mo1 Mo2 Mo8 4_666 . 62.545(11)
O2 Mo2 Mo7 . . 48.60(6)
O4 Mo2 Mo7 3_456 . 138.15(6)
O7 Mo2 Mo7 . . 133.201(13)
O12 Mo2 Mo7 1_455 . 87.718(10)
Mo1 Mo2 Mo7 4_666 . 62.588(11)
Mo8 Mo2 Mo7 . . 89.250(11)
O2 Mo2 Mo4 . . 133.76(6)
O4 Mo2 Mo4 3_456 . 48.18(6)
O7 Mo2 Mo4 . . 91.798(11)
O12 Mo2 Mo4 1_455 . 137.096(13)
Mo1 Mo2 Mo4 4_666 . 62.291(11)
Mo8 Mo2 Mo4 . . 67.775(11)
Mo7 Mo2 Mo4 . . 124.822(13)
O2 Mo2 Mo3 . 1_655 47.36(6)
O4 Mo2 Mo3 3_456 1_655 134.58(6)
O7 Mo2 Mo3 . 1_655 90.673(10)
O12 Mo2 Mo3 1_455 1_655 135.280(13)
Mo1 Mo2 Mo3 4_666 1_655 62.992(11)
Mo8 Mo2 Mo3 . 1_655 125.530(13)
Mo7 Mo2 Mo3 . 1_655 66.633(10)
Mo4 Mo2 Mo3 . 1_655 86.608(11)
O2 Mo2 Mo6 . . 88.05(6)
O4 Mo2 Mo6 3_456 . 88.62(6)
O7 Mo2 Mo6 . . 50.114(8)
O12 Mo2 Mo6 1_455 . 130.978(12)
Mo1 Mo2 Mo6 4_666 . 92.428(11)
Mo8 Mo2 Mo6 . . 124.705(13)
Mo7 Mo2 Mo6 . . 123.614(12)
Mo4 Mo2 Mo6 . . 57.008(10)
Mo3 Mo2 Mo6 1_655 . 57.041(9)
O2 Mo2 Mo6 . 1_455 91.49(6)
O4 Mo2 Mo6 3_456 1_455 91.31(6)
O7 Mo2 Mo6 . 1_455 125.414(13)
O12 Mo2 Mo6 1_455 1_455 44.550(7)
Mo1 Mo2 Mo6 4_666 1_455 92.042(11)
Mo8 Mo2 Mo6 . 1_455 57.906(10)
Mo7 Mo2 Mo6 . 1_455 58.663(9)
Mo4 Mo2 Mo6 . 1_455 125.669(12)
Mo3 Mo2 Mo6 1_655 1_455 125.268(12)
Mo6 Mo2 Mo6 . 1_455 175.526(15)
O9 Mo3 O8 . 4_566 102.40(8)
O9 Mo3 O5 . 1_455 79.04(9)
O8 Mo3 O5 4_566 1_455 86.35(9)
O9 Mo3 O2 . 1_455 85.44(9)
O8 Mo3 O2 4_566 1_455 170.17(9)
O5 Mo3 O2 1_455 1_455 89.37(9)
O9 Mo3 O1 . 4_566 169.16(9)
O8 Mo3 O1 4_566 4_566 86.74(9)
O5 Mo3 O1 1_455 4_566 95.93(9)
O2 Mo3 O1 1_455 4_566 84.90(9)
O9 Mo3 Mo7 . . 51.19(6)
O8 Mo3 Mo7 4_566 . 51.53(6)
O5 Mo3 Mo7 1_455 . 83.10(6)
O2 Mo3 Mo7 1_455 . 136.63(6)
O1 Mo3 Mo7 4_566 . 138.26(7)
O9 Mo3 Mo6 . 1_455 48.40(7)
O8 Mo3 Mo6 4_566 1_455 99.35(6)
O5 Mo3 Mo6 1_455 1_455 127.27(7)
O2 Mo3 Mo6 1_455 1_455 90.28(6)
O1 Mo3 Mo6 4_566 1_455 136.52(7)
Mo7 Mo3 Mo6 . 1_455 62.426(10)
O9 Mo3 Mo5 . . 99.10(6)
O8 Mo3 Mo5 4_566 . 49.46(7)
O5 Mo3 Mo5 1_455 . 134.76(7)
O2 Mo3 Mo5 1_455 . 135.81(7)
O1 Mo3 Mo5 4_566 . 91.26(7)
Mo7 Mo3 Mo5 . . 63.051(10)
Mo6 Mo3 Mo5 1_455 . 63.259(10)
O9 Mo3 Mo2 . 1_455 90.94(6)
O8 Mo3 Mo2 4_566 1_455 138.90(7)
O5 Mo3 Mo2 1_455 1_455 134.61(7)
O2 Mo3 Mo2 1_455 1_455 45.47(7)
O1 Mo3 Mo2 4_566 1_455 85.79(7)
Mo7 Mo3 Mo2 . 1_455 123.909(12)
Mo6 Mo3 Mo2 1_455 1_455 61.505(10)
Mo5 Mo3 Mo2 . 1_455 90.375(11)
O9 Mo3 Mo1 . 4_566 137.86(7)
O8 Mo3 Mo1 4_566 4_566 91.80(6)
O5 Mo3 Mo1 1_455 4_566 142.03(6)
O2 Mo3 Mo1 1_455 4_566 86.12(6)
O1 Mo3 Mo1 4_566 4_566 46.12(7)
Mo7 Mo3 Mo1 . 4_566 124.201(13)
Mo6 Mo3 Mo1 1_455 4_566 90.484(11)
Mo5 Mo3 Mo1 . 4_566 61.193(10)
Mo2 Mo3 Mo1 1_455 4_566 55.329(9)
O9 Mo3 Mo7 . 1_455 127.90(6)
O8 Mo3 Mo7 4_566 1_455 129.37(6)
O5 Mo3 Mo7 1_455 1_455 96.71(6)
O2 Mo3 Mo7 1_455 1_455 42.46(6)
O1 Mo3 Mo7 4_566 1_455 42.63(6)
Mo7 Mo3 Mo7 . 1_455 179.091(16)
Mo6 Mo3 Mo7 1_455 1_455 117.121(11)
Mo5 Mo3 Mo7 . 1_455 117.562(12)
Mo2 Mo3 Mo7 1_455 1_455 55.669(9)
Mo1 Mo3 Mo7 4_566 1_455 56.388(9)
O9 Mo3 Mn1 . 1_455 48.32(6)
O8 Mo3 Mn1 4_566 1_455 142.78(7)
O5 Mo3 Mn1 1_455 1_455 67.76(8)
O2 Mo3 Mn1 1_455 1_455 41.34(6)
O1 Mo3 Mn1 4_566 1_455 120.91(7)
Mo7 Mo3 Mn1 . 1_455 97.44(2)
Mo6 Mo3 Mn1 1_455 1_455 78.03(2)
Mo5 Mo3 Mn1 . 1_455 141.19(2)
Mo2 Mo3 Mn1 1_455 1_455 72.64(2)
Mo1 Mo3 Mn1 4_566 1_455 125.12(2)
Mo7 Mo3 Mn1 1_455 1_455 81.67(2)
O11 Mo4 O10 3_556 1_656 101.22(9)
O11 Mo4 O3 3_556 1_556 166.69(9)
O10 Mo4 O3 1_656 1_556 88.01(9)
O11 Mo4 O4 3_556 3_456 84.89(9)
O10 Mo4 O4 1_656 3_456 168.79(9)
O3 Mo4 O4 1_556 3_456 84.50(9)
O11 Mo4 O3 3_556 3_556 90.43(9)
O10 Mo4 O3 1_656 3_556 77.10(9)
O3 Mo4 O3 1_556 3_556 82.23(9)
O4 Mo4 O3 3_456 3_556 93.59(9)
O11 Mo4 Mo8 3_556 1_655 50.89(6)
O10 Mo4 Mo8 1_656 1_655 50.99(6)
O3 Mo4 Mo8 1_556 1_655 138.99(6)
O4 Mo4 Mo8 3_456 1_655 135.78(6)
O3 Mo4 Mo8 3_556 1_655 86.97(5)
O11 Mo4 Mo6 3_556 . 50.00(7)
O10 Mo4 Mo6 1_656 . 98.66(6)
O3 Mo4 Mo6 1_556 . 138.58(7)
O4 Mo4 Mo6 3_456 . 92.47(6)
O3 Mo4 Mo6 3_556 . 139.16(6)
Mo8 Mo4 Mo6 1_655 . 61.543(11)
O11 Mo4 Mo5 3_556 1_655 100.69(7)
O10 Mo4 Mo5 1_656 1_655 48.98(7)
O3 Mo4 Mo5 1_556 1_655 92.59(7)
O4 Mo4 Mo5 3_456 1_655 139.58(7)
O3 Mo4 Mo5 3_556 1_655 126.03(6)
Mo8 Mo4 Mo5 1_655 1_655 62.791(10)
Mo6 Mo4 Mo5 . 1_655 63.888(10)
O11 Mo4 Mo2 3_556 . 92.16(7)
O10 Mo4 Mo2 1_656 . 140.09(7)
O3 Mo4 Mo2 1_556 . 86.65(6)
O4 Mo4 Mo2 3_456 . 47.81(7)
O3 Mo4 Mo2 3_556 . 140.79(6)
Mo8 Mo4 Mo2 1_655 . 123.807(13)
Mo6 Mo4 Mo2 . . 62.272(10)
Mo5 Mo4 Mo2 1_655 . 91.807(12)
O11 Mo4 Mo1 3_556 4_666 140.85(7)
O10 Mo4 Mo1 1_656 4_666 92.67(6)
O3 Mo4 Mo1 1_556 4_666 46.69(6)
O4 Mo4 Mo1 3_456 4_666 88.26(7)
O3 Mo4 Mo1 3_556 4_666 128.50(6)
Mo8 Mo4 Mo1 1_655 4_666 124.915(13)
Mo6 Mo4 Mo1 . 4_666 92.008(11)
Mo5 Mo4 Mo1 1_655 4_666 62.178(10)
Mo2 Mo4 Mo1 . 4_666 56.308(9)
O11 Mo4 Mo8 3_556 . 127.13(6)
O10 Mo4 Mo8 1_656 . 130.96(6)
O3 Mo4 Mo8 1_556 . 42.95(6)
O4 Mo4 Mo8 3_456 . 42.25(6)
O3 Mo4 Mo8 3_556 . 93.20(5)
Mo8 Mo4 Mo8 1_655 . 178.027(16)
Mo6 Mo4 Mo8 . . 117.397(12)
Mo5 Mo4 Mo8 1_655 . 118.505(11)
Mo2 Mo4 Mo8 . . 55.194(9)
Mo1 Mo4 Mo8 4_666 . 56.333(9)
O11 Mo4 Mn1 3_556 3_556 42.71(7)
O10 Mo4 Mn1 1_656 3_556 137.52(7)
O3 Mo4 Mn1 1_556 3_556 124.64(7)
O4 Mo4 Mn1 3_456 3_556 44.69(6)
O3 Mo4 Mn1 3_556 3_556 81.15(7)
Mo8 Mo4 Mn1 1_655 3_556 92.15(2)
Mo6 Mo4 Mn1 . 3_556 75.23(2)
Mo5 Mo4 Mn1 1_655 3_556 138.47(2)
Mo2 Mo4 Mn1 . 3_556 74.67(2)
Mo1 Mo4 Mn1 4_666 3_556 129.05(2)
Mo8 Mo4 Mn1 . 3_556 85.934(19)
O5 Mo5 O10 4_566 1_556 85.82(10)
O5 Mo5 O6 4_566 4_566 92.28(9)
O10 Mo5 O6 1_556 4_566 88.38(10)
O5 Mo5 O8 4_566 4_566 86.20(10)
O10 Mo5 O8 1_556 4_566 171.30(10)
O6 Mo5 O8 4_566 4_566 88.47(10)
O5 Mo5 Mo4 4_566 1_455 134.79(8)
O10 Mo5 Mo4 1_556 1_455 49.18(6)
O6 Mo5 Mo4 4_566 1_455 90.72(7)
O8 Mo5 Mo4 4_566 1_455 138.98(6)
O5 Mo5 Mo3 4_566 . 134.55(8)
O10 Mo5 Mo3 1_556 . 139.56(6)
O6 Mo5 Mo3 4_566 . 91.57(7)
O8 Mo5 Mo3 4_566 . 48.66(6)
Mo4 Mo5 Mo3 1_455 . 90.395(11)
O5 Mo5 Mo8 4_566 . 92.12(7)
O10 Mo5 Mo8 1_556 . 48.00(6)
O6 Mo5 Mo8 4_566 . 135.62(8)
O8 Mo5 Mo8 4_566 . 135.90(6)
Mo4 Mo5 Mo8 1_455 . 56.736(10)
Mo3 Mo5 Mo8 . . 115.418(12)
O5 Mo5 Mo7 4_566 . 91.88(7)
O10 Mo5 Mo7 1_556 . 135.80(6)
O6 Mo5 Mo7 4_566 . 135.82(8)
O8 Mo5 Mo7 4_566 . 48.01(6)
Mo4 Mo5 Mo7 1_455 . 116.077(13)
Mo3 Mo5 Mo7 . . 56.220(10)
Mo8 Mo5 Mo7 . . 88.103(11)
O5 Mo5 Mo1 4_566 4_666 46.91(6)
O10 Mo5 Mo1 1_556 4_666 88.17(6)
O6 Mo5 Mo1 4_566 4_666 139.19(7)
O8 Mo5 Mo1 4_566 4_666 88.93(5)
Mo4 Mo5 Mo1 1_455 4_666 116.619(12)
Mo3 Mo5 Mo1 . 4_666 116.258(12)
Mo8 Mo5 Mo1 . 4_666 59.886(9)
Mo7 Mo5 Mo1 . 4_666 60.053(10)
O5 Mo5 Mo6 4_566 1_455 135.20(6)
O10 Mo5 Mo6 1_556 1_455 93.78(7)
O6 Mo5 Mo6 4_566 1_455 132.51(7)
O8 Mo5 Mo6 4_566 1_455 94.33(7)
Mo4 Mo5 Mo6 1_455 1_455 57.722(10)
Mo3 Mo5 Mo6 . 1_455 57.909(10)
Mo8 Mo5 Mo6 . 1_455 57.548(10)
Mo7 Mo5 Mo6 . 1_455 58.368(10)
Mo1 Mo5 Mo6 4_666 1_455 88.290(11)
O5 Mo5 Mo1 4_566 4_566 136.91(6)
O10 Mo5 Mo1 1_556 4_566 91.76(6)
O6 Mo5 Mo1 4_566 4_566 44.63(7)
O8 Mo5 Mo1 4_566 4_566 91.68(5)
Mo4 Mo5 Mo1 1_455 4_566 60.819(9)
Mo3 Mo5 Mo1 . 4_566 61.725(10)
Mo8 Mo5 Mo1 . 4_566 117.509(12)
Mo7 Mo5 Mo1 . 4_566 117.909(12)
Mo1 Mo5 Mo1 4_666 4_566 176.163(15)
Mo6 Mo5 Mo1 1_455 4_566 87.887(11)
O12 Mo6 O9 . 1_655 84.36(6)
O12 Mo6 O11 . 3_556 86.29(6)
O9 Mo6 O11 1_655 3_556 168.73(10)
O12 Mo6 O7 . . 84.804(11)
O9 Mo6 O7 1_655 . 86.09(6)
O11 Mo6 O7 3_556 . 86.82(7)
O12 Mo6 Mo4 . . 135.185(14)
O9 Mo6 Mo4 1_655 . 140.22(6)
O11 Mo6 Mo4 3_556 . 48.91(6)
O7 Mo6 Mo4 . . 92.638(11)
O12 Mo6 Mo8 . 1_655 94.363(12)
O9 Mo6 Mo8 1_655 1_655 138.25(6)
O11 Mo6 Mo8 3_556 1_655 48.83(7)
O7 Mo6 Mo8 . 1_655 135.487(14)
Mo4 Mo6 Mo8 . 1_655 57.664(10)
O12 Mo6 Mo3 . 1_655 133.361(13)
O9 Mo6 Mo3 1_655 1_655 49.02(6)
O11 Mo6 Mo3 3_556 1_655 140.11(6)
O7 Mo6 Mo3 . 1_655 92.076(11)
Mo4 Mo6 Mo3 . 1_655 91.398(11)
Mo8 Mo6 Mo3 1_655 1_655 118.395(13)
O12 Mo6 Mo7 . 1_655 93.657(11)
O9 Mo6 Mo7 1_655 1_655 48.52(6)
O11 Mo6 Mo7 3_556 1_655 138.71(6)
O7 Mo6 Mo7 . 1_655 134.368(13)
Mo4 Mo6 Mo7 . 1_655 118.110(13)
Mo8 Mo6 Mo7 1_655 1_655 90.140(11)
Mo3 Mo6 Mo7 1_655 1_655 56.972(10)
O12 Mo6 Mo2 . . 131.995(13)
O9 Mo6 Mo2 1_655 . 91.30(6)
O11 Mo6 Mo2 3_556 . 90.29(6)
O7 Mo6 Mo2 . . 47.192(8)
Mo4 Mo6 Mo2 . . 60.720(10)
Mo8 Mo6 Mo2 1_655 . 118.376(12)
Mo3 Mo6 Mo2 1_655 . 61.454(9)
Mo7 Mo6 Mo2 1_655 . 118.406(12)
O12 Mo6 Mo2 . 1_655 52.477(8)
O9 Mo6 Mo2 1_655 1_655 89.35(6)
O11 Mo6 Mo2 3_556 1_655 89.94(6)
O7 Mo6 Mo2 . 1_655 137.280(12)
Mo4 Mo6 Mo2 . 1_655 116.471(13)
Mo8 Mo6 Mo2 1_655 1_655 58.875(10)
Mo3 Mo6 Mo2 1_655 1_655 116.087(12)
Mo7 Mo6 Mo2 1_655 1_655 59.165(9)
Mo2 Mo6 Mo2 . 1_655 175.526(15)
O12 Mo6 Mo5 . 1_655 140.034(12)
O9 Mo6 Mo5 1_655 1_655 95.88(7)
O11 Mo6 Mo5 3_556 1_655 95.32(7)
O7 Mo6 Mo5 . 1_655 135.154(11)
Mo4 Mo6 Mo5 . 1_655 58.391(10)
Mo8 Mo6 Mo5 1_655 1_655 59.605(11)
Mo3 Mo6 Mo5 1_655 1_655 58.832(10)
Mo7 Mo6 Mo5 1_655 1_655 59.732(10)
Mo2 Mo6 Mo5 . 1_655 87.967(11)
Mo2 Mo6 Mo5 1_655 1_655 87.563(11)
O9 Mo7 O2 . . 87.69(9)
O9 Mo7 O8 . 4_566 101.38(9)
O2 Mo7 O8 . 4_566 169.22(9)
O9 Mo7 O1 . 4_666 171.25(9)
O2 Mo7 O1 . 4_666 85.03(9)
O8 Mo7 O1 4_566 4_666 85.40(9)
O9 Mo7 O6 . . 90.90(10)
O2 Mo7 O6 . . 77.06(9)
O8 Mo7 O6 4_566 . 96.80(10)
O1 Mo7 O6 4_666 . 82.74(9)
O9 Mo7 Mo3 . . 50.72(6)
O2 Mo7 Mo3 . . 138.41(7)
O8 Mo7 Mo3 4_566 . 50.99(6)
O1 Mo7 Mo3 4_666 . 136.39(6)
O6 Mo7 Mo3 . . 100.78(6)
O9 Mo7 Mo6 . 1_455 47.49(7)
O2 Mo7 Mo6 . 1_455 92.93(6)
O8 Mo7 Mo6 4_566 1_455 97.49(6)
O1 Mo7 Mo6 4_666 1_455 137.71(7)
O6 Mo7 Mo6 . 1_455 137.93(7)
Mo3 Mo7 Mo6 . 1_455 60.602(9)
O9 Mo7 Mo2 . . 90.98(6)
O2 Mo7 Mo2 . . 46.67(7)
O8 Mo7 Mo2 4_566 . 137.71(7)
O1 Mo7 Mo2 4_666 . 87.57(6)
O6 Mo7 Mo2 . . 123.55(6)
Mo3 Mo7 Mo2 . . 122.716(12)
Mo6 Mo7 Mo2 1_455 . 62.172(10)
O9 Mo7 Mo5 . . 96.91(6)
O2 Mo7 Mo5 . . 137.01(7)
O8 Mo7 Mo5 4_566 . 48.30(7)
O1 Mo7 Mo5 4_666 . 91.74(6)
O6 Mo7 Mo5 . . 145.08(7)
Mo3 Mo7 Mo5 . . 60.730(10)
Mo6 Mo7 Mo5 1_455 . 61.900(10)
Mo2 Mo7 Mo5 . . 90.410(11)
O9 Mo7 Mo1 . 4_666 137.46(7)
O2 Mo7 Mo1 . 4_666 87.55(7)
O8 Mo7 Mo1 4_566 4_666 89.58(7)
O1 Mo7 Mo1 4_666 4_666 47.11(7)
O6 Mo7 Mo1 . 4_666 128.83(7)
Mo3 Mo7 Mo1 . 4_666 121.361(13)
Mo6 Mo7 Mo1 1_455 4_666 90.623(12)
Mo2 Mo7 Mo1 . 4_666 56.600(10)
Mo5 Mo7 Mo1 . 4_666 60.648(10)
O9 Mo7 Mn3 . . 49.23(6)
O2 Mo7 Mn3 . . 46.61(7)
O8 Mo7 Mn3 4_566 . 137.45(7)
O1 Mo7 Mn3 4_666 . 122.04(7)
O6 Mo7 Mn3 . . 60.12(8)
Mo3 Mo7 Mn3 . . 95.71(2)
Mo6 Mo7 Mn3 1_455 . 83.18(3)
Mo2 Mo7 Mn3 . . 79.91(2)
Mo5 Mo7 Mn3 . . 144.00(3)
Mo1 Mo7 Mn3 4_666 . 132.96(2)
O9 Mo7 Mn2 . 4_566 142.44(7)
O2 Mo7 Mn2 . 4_566 123.21(7)
O8 Mo7 Mn2 4_566 4_566 46.18(6)
O1 Mo7 Mn2 4_666 4_566 41.79(6)
O6 Mo7 Mn2 . 4_566 77.73(8)
Mo3 Mo7 Mn2 . 4_566 95.94(2)
Mo6 Mo7 Mn2 1_455 4_566 137.13(3)
Mo2 Mo7 Mn2 . 4_566 125.23(2)
Mo5 Mo7 Mn2 . 4_566 75.43(2)
Mo1 Mo7 Mn2 4_666 4_566 70.82(2)
Mn3 Mo7 Mn2 . 4_566 137.65(3)
O11 Mo8 O10 3_456 1_556 100.98(9)
O11 Mo8 O4 3_456 3_456 88.85(9)
O10 Mo8 O4 1_556 3_456 166.31(9)
O11 Mo8 O3 3_456 1_556 169.40(9)
O10 Mo8 O3 1_556 1_556 84.54(9)
O4 Mo8 O3 3_456 1_556 84.32(9)
O11 Mo8 O10 3_456 3_456 94.93(9)
O10 Mo8 O10 1_556 3_456 87.17(9)
O4 Mo8 O10 3_456 3_456 82.47(9)
O3 Mo8 O10 1_556 3_456 76.18(9)
O11 Mo8 Mo4 3_456 1_455 50.57(6)
O10 Mo8 Mo4 1_556 1_455 51.08(6)
O4 Mo8 Mo4 3_456 1_455 139.41(6)
O3 Mo8 Mo4 1_556 1_455 135.61(6)
O10 Mo8 Mo4 3_456 1_455 98.44(5)
O11 Mo8 Mo6 3_456 1_455 49.60(7)
O10 Mo8 Mo6 1_556 1_455 98.12(6)
O4 Mo8 Mo6 3_456 1_455 95.52(7)
O3 Mo8 Mo6 1_556 1_455 139.10(6)
O10 Mo8 Mo6 3_456 1_455 144.53(6)
Mo4 Mo8 Mo6 1_455 1_455 60.793(10)
O11 Mo8 Mo2 3_456 . 93.78(7)
O10 Mo8 Mo2 1_556 . 138.36(7)
O4 Mo8 Mo2 3_456 . 48.94(7)
O3 Mo8 Mo2 1_556 . 87.83(6)
O10 Mo8 Mo2 3_456 . 130.34(5)
Mo4 Mo8 Mo2 1_455 . 123.934(13)
Mo6 Mo8 Mo2 1_455 . 63.219(10)
O11 Mo8 Mo5 3_456 . 98.54(7)
O10 Mo8 Mo5 1_556 . 47.88(7)
O4 Mo8 Mo5 3_456 . 140.51(7)
O3 Mo8 Mo5 1_556 . 91.87(6)
O10 Mo8 Mo5 3_456 . 134.71(6)
Mo4 Mo8 Mo5 1_455 . 60.473(9)
Mo6 Mo8 Mo5 1_455 . 62.846(10)
Mo2 Mo8 Mo5 . . 91.717(11)
O11 Mo8 Mo1 3_456 4_666 141.16(7)
O10 Mo8 Mo1 1_556 4_666 89.10(6)
O4 Mo8 Mo1 3_456 4_666 89.11(7)
O3 Mo8 Mo1 1_556 4_666 47.05(6)
O10 Mo8 Mo1 3_456 4_666 123.19(6)
Mo4 Mo8 Mo1 1_455 4_666 121.697(12)
Mo6 Mo8 Mo1 1_455 4_666 92.068(12)
Mo2 Mo8 Mo1 . 4_666 57.208(10)
Mo5 Mo8 Mo1 . 4_666 61.228(10)
O11 Mo8 Mo8 3_456 3_457 100.90(7)
O10 Mo8 Mo8 1_556 3_457 44.85(7)
O4 Mo8 Mo8 3_456 3_457 124.21(7)
O3 Mo8 Mo8 1_556 3_457 76.54(6)
O10 Mo8 Mo8 3_456 3_457 42.31(6)
Mo4 Mo8 Mo8 1_455 3_457 71.346(11)
Mo6 Mo8 Mo8 1_455 3_457 132.087(14)
Mo2 Mo8 Mo8 . 3_457 163.914(15)
Mo5 Mo8 Mo8 . 3_457 92.564(13)
Mo1 Mo8 Mo8 4_666 3_457 112.088(15)
O11 Mo8 Mo4 3_456 . 131.40(6)
O10 Mo8 Mo4 1_556 . 126.98(6)
O4 Mo8 Mo4 3_456 . 42.56(6)
O3 Mo8 Mo4 1_556 . 42.44(6)
O10 Mo8 Mo4 3_456 . 81.52(5)
Mo4 Mo8 Mo4 1_455 . 178.027(16)
Mo6 Mo8 Mo4 1_455 . 120.239(12)
Mo2 Mo8 Mo4 . . 57.031(10)
Mo5 Mo8 Mo4 . . 118.211(11)
Mo1 Mo8 Mo4 4_666 . 57.029(9)
Mo8 Mo8 Mo4 3_457 . 107.534(14)
Mn2 Mn1 O8 . . 85.28(11)
Mn2 Mn1 O2 . . 131.17(12)
O8 Mn1 O2 . . 93.50(10)
Mn2 Mn1 O11 . . 140.15(12)
O8 Mn1 O11 . . 104.32(10)
O2 Mn1 O11 . . 87.43(10)
Mn2 Mn1 O4 . 1_655 65.90(10)
O8 Mn1 O4 . 1_655 133.01(11)
O2 Mn1 O4 . 1_655 133.48(11)
O11 Mn1 O4 . 1_655 80.49(9)
Mn2 Mn1 O9 . 1_655 59.77(10)
O8 Mn1 O9 . 1_655 118.01(10)
O2 Mn1 O9 . 1_655 78.73(9)
O11 Mn1 O9 . 1_655 135.92(11)
O4 Mn1 O9 1_655 1_655 79.52(9)
Mn2 Mn1 Mn3 . . 147.82(11)
O8 Mn1 Mn3 . . 62.58(7)
O2 Mn1 Mn3 . . 57.68(7)
O11 Mn1 Mn3 . . 55.47(7)
O4 Mn1 Mn3 1_655 . 135.51(8)
O9 Mn1 Mn3 1_655 . 135.76(8)
Mn2 Mn1 Mo4 . 3_556 100.31(9)
O8 Mn1 Mo4 . 3_556 117.46(8)
O2 Mn1 Mo4 . 3_556 122.58(8)
O11 Mn1 Mo4 . 3_556 40.74(6)
O4 Mn1 Mo4 1_655 3_556 42.07(6)
O9 Mn1 Mo4 1_655 3_556 118.00(7)
Mn3 Mn1 Mo4 . 3_556 93.72(4)
Mn2 Mn1 Mo3 . 1_655 90.29(9)
O8 Mn1 Mo3 . 1_655 97.43(8)
O2 Mn1 Mo3 . 1_655 41.36(6)
O11 Mn1 Mo3 . 1_655 125.50(8)
O4 Mn1 Mo3 1_655 1_655 117.91(7)
O9 Mn1 Mo3 1_655 1_655 41.13(6)
Mn3 Mn1 Mo3 . 1_655 95.13(4)
Mo4 Mn1 Mo3 3_556 1_655 144.08(4)
Mn1 Mn2 O4 . 1_655 85.48(11)
Mn1 Mn2 O9 . 1_655 93.46(11)
O4 Mn2 O9 1_655 1_655 91.98(11)
Mn1 Mn2 O1 . 1_655 149.03(13)
O4 Mn2 O1 1_655 1_655 121.62(11)
O9 Mn2 O1 1_655 1_655 99.70(10)
Mn1 Mn2 O8 . . 66.32(10)
O4 Mn2 O8 1_655 . 133.35(11)
O9 Mn2 O8 1_655 . 124.53(11)
O1 Mn2 O8 1_655 . 83.21(10)
Mn1 Mn2 Mn3 . 1_655 150.62(11)
O4 Mn2 Mn3 1_655 1_655 80.25(7)
O9 Mn2 Mn3 1_655 1_655 61.77(7)
O1 Mn2 Mn3 1_655 1_655 57.50(7)
O8 Mn2 Mn3 . 1_655 139.85(9)
Mn1 Mn2 Mo7 . 4_665 108.55(9)
O4 Mn2 Mo7 1_655 4_665 132.91(9)
O9 Mn2 Mo7 1_655 4_665 129.96(8)
O1 Mn2 Mo7 1_655 4_665 42.76(7)
O8 Mn2 Mo7 . 4_665 42.93(6)
Mn3 Mn2 Mo7 1_655 4_665 99.93(5)
O11 Mn3 O1 . . 137.10(11)
O11 Mn3 O2 . . 85.29(10)
O1 Mn3 O2 . . 135.29(11)
O11 Mn3 O9 . . 114.76(10)
O1 Mn3 O9 . . 89.66(9)
O2 Mn3 O9 . . 80.59(9)
O11 Mn3 O8 . . 95.39(9)
O1 Mn3 O8 . . 79.58(9)
O2 Mn3 O8 . . 83.53(9)
O9 Mn3 O8 . . 144.33(10)
O11 Mn3 Mn2 . 1_455 114.00(8)
O1 Mn3 Mn2 . 1_455 53.83(7)
O2 Mn3 Mn2 . 1_455 132.21(8)
O9 Mn3 Mn2 . 1_455 51.67(7)
O8 Mn3 Mn2 . 1_455 133.07(8)
O11 Mn3 Mn1 . . 55.85(7)
O1 Mn3 Mn1 . . 130.23(8)
O2 Mn3 Mn1 . . 53.96(7)
O9 Mn3 Mn1 . . 132.82(8)
O8 Mn3 Mn1 . . 51.01(6)
Mn2 Mn3 Mn1 1_455 . 169.41(7)
O11 Mn3 Mo7 . . 120.14(8)
O1 Mn3 Mo7 . . 102.05(8)
O2 Mn3 Mo7 . . 44.05(6)
O9 Mn3 Mo7 . . 43.69(6)
O8 Mn3 Mo7 . . 105.29(7)
Mn2 Mn3 Mo7 1_455 . 91.07(4)
Mn1 Mn3 Mo7 . . 96.97(4)
O11 Mn3 Mo3 . 4_665 116.91(8)
O1 Mn3 Mo3 . 4_665 40.32(6)
O2 Mn3 Mo3 . 4_665 117.67(8)
O9 Mn3 Mo3 . 4_665 126.05(7)
O8 Mn3 Mo3 . 4_665 40.23(6)
Mn2 Mn3 Mo3 1_455 4_665 92.90(4)
Mn1 Mn3 Mo3 . 4_665 89.98(4)
Mo7 Mn3 Mo3 . 4_665 114.75(4)
Mo5 O5 Mo1 4_665 1_655 88.23(10)
Mo5 O5 Mo3 4_665 1_655 127.81(10)
Mo1 O5 Mo3 1_655 1_655 143.10(11)
Mn2 O1 Mo1 1_455 . 111.79(11)
Mn2 O1 Mo7 1_455 4_565 95.45(9)
Mo1 O1 Mo7 . 4_565 85.14(9)
Mn2 O1 Mo3 1_455 4_665 159.29(13)
Mo1 O1 Mo3 . 4_665 87.04(9)
Mo7 O1 Mo3 4_565 4_665 94.65(10)
Mn2 O1 Mn3 1_455 . 68.67(9)
Mo1 O1 Mn3 . . 107.61(11)
Mo7 O1 Mn3 4_565 . 162.28(13)
Mo3 O1 Mn3 4_665 . 98.18(9)
Mo1 O6 Mo5 . 4_665 88.91(10)
Mo1 O6 Mo7 . . 127.21(11)
Mo5 O6 Mo7 4_665 . 142.79(12)
Mn2 O4 Mo8 1_455 3_456 134.62(12)
Mn2 O4 Mo2 1_455 3_456 131.29(12)
Mo8 O4 Mo2 3_456 3_456 82.13(9)
Mn2 O4 Mo4 1_455 3_456 115.24(11)
Mo8 O4 Mo4 3_456 3_456 95.19(10)
Mo2 O4 Mo4 3_456 3_456 84.00(9)
Mn2 O4 Mn1 1_455 1_455 28.62(5)
Mo8 O4 Mn1 3_456 1_455 162.26(13)
Mo2 O4 Mn1 3_456 1_455 114.32(10)
Mo4 O4 Mn1 3_456 1_455 93.24(8)
Mo2 O2 Mo7 . . 84.72(9)
Mo2 O2 Mn1 . . 119.10(12)
Mo7 O2 Mn1 . . 153.56(13)
Mo2 O2 Mo3 . 1_655 87.17(9)
Mo7 O2 Mo3 . 1_655 95.04(10)
Mn1 O2 Mo3 . 1_655 97.30(9)
Mo2 O2 Mn3 . . 123.83(11)
Mo7 O2 Mn3 . . 89.34(8)
Mn1 O2 Mn3 . . 68.36(8)
Mo3 O2 Mn3 1_655 . 148.98(13)
Mn1 O8 Mo3 . 4_665 154.00(13)
Mn1 O8 Mo7 . 4_665 118.70(10)
Mo3 O8 Mo7 4_665 4_665 77.49(8)
Mn1 O8 Mo5 . 4_665 118.22(12)
Mo3 O8 Mo5 4_665 4_665 81.88(9)
Mo7 O8 Mo5 4_665 4_665 83.69(9)
Mn1 O8 Mn2 . . 28.40(5)
Mo3 O8 Mn2 4_665 . 160.43(13)
Mo7 O8 Mn2 4_665 . 90.88(8)
Mo5 O8 Mn2 4_665 . 112.78(11)
Mn1 O8 Mn3 . . 66.42(8)
Mo3 O8 Mn3 4_665 . 93.43(8)
Mo7 O8 Mn3 4_665 . 166.22(13)
Mo5 O8 Mn3 4_665 . 105.50(10)
Mn2 O8 Mn3 . . 94.80(10)
Mo5 O10 Mo8 1_554 1_554 84.12(8)
Mo5 O10 Mo4 1_554 1_454 81.84(8)
Mo8 O10 Mo4 1_554 1_454 77.93(8)
Mo5 O10 Mo8 1_554 3_456 173.19(11)
Mo8 O10 Mo8 1_554 3_456 92.83(9)
Mo4 O10 Mo8 1_454 3_456 103.52(10)
Mo1 O3 Mo4 4_665 1_554 85.69(8)
Mo1 O3 Mo8 4_665 1_554 84.34(8)
Mo4 O3 Mo8 1_554 1_554 94.61(10)
Mo1 O3 Mo4 4_665 3_556 172.06(13)
Mo4 O3 Mo4 1_554 3_556 97.77(9)
Mo8 O3 Mo4 1_554 3_556 102.44(10)
Mn2 O9 Mo6 1_455 1_455 135.17(12)
Mn2 O9 Mo3 1_455 . 108.26(10)
Mo6 O9 Mo3 1_455 . 82.58(8)
Mn2 O9 Mo7 1_455 . 140.34(13)
Mo6 O9 Mo7 1_455 . 83.99(9)
Mo3 O9 Mo7 . . 78.09(8)
Mn2 O9 Mn3 1_455 . 66.57(8)
Mo6 O9 Mn3 1_455 . 124.65(11)
Mo3 O9 Mn3 . . 147.63(13)
Mo7 O9 Mn3 . . 87.08(8)
Mn2 O9 Mn1 1_455 1_455 26.77(5)
Mo6 O9 Mn1 1_455 1_455 114.65(10)
Mo3 O9 Mn1 . 1_455 90.56(8)
Mo7 O9 Mn1 . 1_455 156.98(13)
Mn3 O9 Mn1 . 1_455 92.35(9)
Mo4 O11 Mo8 3_556 3_456 78.54(9)
Mo4 O11 Mo6 3_556 3_556 81.09(9)
Mo8 O11 Mo6 3_456 3_556 81.57(9)
Mo4 O11 Mn3 3_556 . 153.16(13)
Mo8 O11 Mn3 3_456 . 108.24(10)
Mo6 O11 Mn3 3_556 . 125.18(12)
Mo4 O11 Mn1 3_556 . 96.54(9)
Mo8 O11 Mn1 3_456 . 161.70(14)
Mo6 O11 Mn1 3_556 . 115.35(11)
Mn3 O11 Mn1 . . 68.68(9)
Mo6 O12 Mo6 . 3_656 180.000(12)
Mo6 O12 Mo2 . 1_655 82.974(10)
Mo6 O12 Mo2 3_656 1_655 97.026(10)
Mo6 O12 Mo2 . 3_556 97.026(10)
Mo6 O12 Mo2 3_656 3_556 82.974(10)
Mo2 O12 Mo2 1_655 3_556 180.000(13)
Mo2 O7 Mo2 . 3_556 180.000(11)
Mo2 O7 Mo6 . 3_556 97.306(10)
Mo2 O7 Mo6 3_556 3_556 82.694(10)
Mo2 O7 Mo6 . . 82.694(10)
Mo2 O7 Mo6 3_556 . 97.306(10)
Mo6 O7 Mo6 3_556 . 180.0

loop_
_geom_bond_atom_site_label_1
_geom_bond_atom_site_label_2
_geom_bond_site_symmetry_2
_geom_bond_distance
_geom_bond_publ_flag
Mo1 O6 . 2.010(2) y
Mo1 O3 4_566 2.061(2) y
Mo1 O5 1_455 2.074(2) y
Mo1 O1 . 2.075(2) y
Mo1 Mo2 4_565 2.6544(4) y
Mo1 Mo8 4_565 2.8020(4) y
Mo1 Mo7 4_565 2.8225(4) y
Mo1 Mo4 4_565 2.8244(4) y
Mo1 Mo5 4_565 2.8393(3) y
Mo1 Mo5 4_665 2.8610(3) y
Mo1 Mo3 4_665 2.8755(4) y
Mo2 O2 . 2.028(2) y
Mo2 O4 3_456 2.087(2) y
Mo2 O7 . 2.1025(3) y
Mo2 O12 1_455 2.2845(3) y
Mo2 Mo1 4_666 2.6544(4) ?
Mo2 Mo8 . 2.7414(4) y
Mo2 Mo7 . 2.7758(4) y
Mo2 Mo4 . 2.8011(4) y
Mo2 Mo3 1_655 2.8412(4) y
Mo2 Mo6 . 2.8426(3) y
Mo2 Mo6 1_455 2.8589(3) y
Mo3 O9 . 2.066(2) y
Mo3 O8 4_566 2.079(2) y
Mo3 O5 1_455 2.079(2) y
Mo3 O2 1_455 2.093(2) y
Mo3 O1 4_566 2.100(2) y
Mo3 Mo7 . 2.6116(3) y
Mo3 Mo6 1_455 2.7138(4) y
Mo3 Mo5 . 2.7409(4) y
Mo3 Mo2 1_455 2.8412(4) ?
Mo3 Mo1 4_566 2.8755(4) ?
Mo3 Mo7 1_455 3.0857(3) y
Mo3 Mn1 1_455 3.1410(12) ?
Mo4 O11 3_556 2.055(2) y
Mo4 O10 1_656 2.074(2) y
Mo4 O3 1_556 2.093(2) y
Mo4 O4 3_456 2.099(2) y
Mo4 O3 3_556 2.165(2) y
Mo4 Mo8 1_655 2.6073(3) y
Mo4 Mo6 . 2.6935(4) y
Mo4 Mo5 1_655 2.7132(4) y
Mo4 Mo1 4_666 2.8244(4) ?
Mo4 Mo8 . 3.0907(4) y
Mo4 Mn1 3_556 3.1278(12) ?
Mo5 O5 4_566 2.004(2) y
Mo5 O10 1_556 2.068(2) y
Mo5 O6 4_566 2.075(2) y
Mo5 O8 4_566 2.104(2) y
Mo5 Mo4 1_455 2.7132(4) ?
Mo5 Mo8 . 2.7732(4) y
Mo5 Mo7 . 2.8009(4) y
Mo5 Mo1 4_666 2.8393(3) ?
Mo5 Mo6 1_455 2.8607(4) y
Mo5 Mo1 4_566 2.8610(3) ?
Mo6 O12 . 2.0207(3) y
Mo6 O9 1_655 2.047(2) y
Mo6 O11 3_556 2.089(3) y
Mo6 O7 . 2.1990(3) y
Mo6 Mo8 1_655 2.7130(4) y
Mo6 Mo3 1_655 2.7138(4) ?
Mo6 Mo7 1_655 2.7611(4) y
Mo6 Mo2 1_655 2.8589(3) ?
Mo6 Mo5 1_655 2.8607(4) ?
Mo7 O9 . 2.080(2) y
Mo7 O2 . 2.091(2) y
Mo7 O8 4_566 2.094(2) y
Mo7 O1 4_666 2.097(2) y
Mo7 O6 . 2.106(3) y
Mo7 Mo6 1_455 2.7611(4) ?
Mo7 Mo1 4_666 2.8225(4) ?
Mo7 Mn3 . 3.0074(12) ?
Mo7 Mn2 4_566 3.0744(13) ?
Mo8 O11 3_456 2.064(2) y
Mo8 O10 1_556 2.072(2) y
Mo8 O4 3_456 2.086(2) y
Mo8 O3 1_556 2.113(2) y
Mo8 O10 3_456 2.171(2) y
Mo8 Mo4 1_455 2.6073(3) ?
Mo8 Mo6 1_455 2.7130(4) ?
Mo8 Mo1 4_666 2.8020(4) ?
Mo8 Mo8 3_457 3.0739(6) y
Mn1 Mn2 . 1.0587(15) ?
Mn1 O8 . 2.039(3) y
Mn1 O2 . 2.091(3) y
Mn1 O11 . 2.136(3) y
Mn1 O4 1_655 2.203(3) y
Mn1 O9 1_655 2.346(2) y
Mn1 Mn3 . 2.4041(14) ?
Mn1 Mo4 3_556 3.1278(12) ?
Mn1 Mo3 1_655 3.1410(12) ?
Mn2 O4 1_655 2.018(3) y
Mn2 O9 1_655 2.030(3) y
Mn2 O1 1_655 2.058(3) y
Mn2 O8 . 2.219(2) y
Mn2 Mn3 1_655 2.3751(15) ?
Mn2 Mo7 4_665 3.0744(13) ?
Mn3 O11 . 2.126(3) y
Mn3 O1 . 2.151(3) y
Mn3 O2 . 2.186(3) y
Mn3 O9 . 2.281(2) y
Mn3 O8 . 2.328(2) y
Mn3 Mn2 1_455 2.3751(15) ?
Mn3 Mo3 4_665 3.2125(12) ?
O5 Mo5 4_665 2.004(2) ?
O5 Mo1 1_655 2.074(2) ?
O5 Mo3 1_655 2.079(2) ?
O1 Mn2 1_455 2.058(3) ?
O1 Mo7 4_565 2.097(2) ?
O1 Mo3 4_665 2.100(2) ?
O6 Mo5 4_665 2.075(2) ?
O4 Mn2 1_455 2.018(3) ?
O4 Mo8 3_456 2.086(2) ?
O4 Mo2 3_456 2.087(2) ?
O4 Mo4 3_456 2.099(2) ?
O4 Mn1 1_455 2.203(3) ?
O2 Mo3 1_655 2.093(2) ?
O8 Mo3 4_665 2.079(2) ?
O8 Mo7 4_665 2.094(2) ?
O8 Mo5 4_665 2.104(2) ?
O10 Mo5 1_554 2.068(2) ?
O10 Mo8 1_554 2.072(2) ?
O10 Mo4 1_454 2.074(2) ?
O10 Mo8 3_456 2.171(2) ?
O3 Mo1 4_665 2.061(2) ?
O3 Mo4 1_554 2.093(2) ?
O3 Mo8 1_554 2.113(2) ?
O3 Mo4 3_556 2.165(2) ?
O9 Mn2 1_455 2.030(3) ?
O9 Mo6 1_455 2.047(2) ?
O9 Mn1 1_455 2.346(2) ?
O11 Mo4 3_556 2.055(2) ?
O11 Mo8 3_456 2.064(2) ?
O11 Mo6 3_556 2.089(3) ?
O12 Mo6 3_656 2.0207(3) ?
O12 Mo2 1_655 2.2845(3) ?
O12 Mo2 3_556 2.2845(3) ?
O7 Mo2 3_556 2.1025(3) ?
O7 Mo6 3_556 2.1990(3) ?
